data_1562655
loop_
_publ_author_name
'Liu, Xing'
'Zhou, Jian'
'An, Litao'
'Chen, Rong'
'Hu, Feilong'
'Tang, Qiuling'

_publ_section_title
;
 Hydrothermal syntheses, crystal structures and characterization of new
 vanadoborates: The novel decorated cage cluster [V6B22O44(OH)10]
;
_journal_name_full 'Journal of Solid State Chemistry'
_journal_page_first 79
_journal_page_last 84
_journal_paper_doi 10.1016/j.jssc.2013.02.021
_journal_volume 201
_journal_year 2013
_chemical_formula_moiety 'B18 H6 O60 V12, 3(C6 H21 N4), 6(H2 O),(H3 O)'
_chemical_formula_sum 'C18 H84 B18 N12 O67 V12'
_chemical_formula_weight 2346.78
_space_group_IT_number 148
_space_group_name_Hall '-R 3'
_space_group_name_H-M_alt 'R -3 :H'
_symmetry_cell_setting trigonal
_symmetry_space_group_name_Hall '-R 3'
_symmetry_space_group_name_H-M 'R -3 :H'
_atom_sites_solution_hydrogens geom
_atom_sites_solution_primary direct
_atom_sites_solution_secondary difmap
_audit_creation_method SHELXL-97
_cell_angle_alpha 90.00
_cell_angle_beta 90.00
_cell_angle_gamma 120.00
_cell_formula_units_Z 3
_cell_length_a 21.6789(10)
_cell_length_b 21.6789(10)
_cell_length_c 13.5967(12)
_cell_measurement_temperature 296(2)
_cell_volume 5534.0(6)
_computing_structure_refinement 'SHELXL-97 (Sheldrick, 1997)'
_computing_structure_solution 'SHELXS-97 (Sheldrick, 1990)'
_diffrn_ambient_temperature 296(2)
_diffrn_detector_area_resol_mean 7.31
_diffrn_measured_fraction_theta_full 0.997
_diffrn_measured_fraction_theta_max 0.997
_diffrn_measurement_device_type 'Rigaku Mercury'
_diffrn_measurement_method \w
_diffrn_radiation_monochromator graphite
_diffrn_radiation_source 'fine-focus sealed tube'
_diffrn_radiation_type MoK\a
_diffrn_radiation_wavelength 0.71073
_diffrn_reflns_av_R_equivalents 0.0372
_diffrn_reflns_av_sigmaI/netI 0.0300
_diffrn_reflns_limit_h_max 25
_diffrn_reflns_limit_h_min -25
_diffrn_reflns_limit_k_max 25
_diffrn_reflns_limit_k_min -25
_diffrn_reflns_limit_l_max 16
_diffrn_reflns_limit_l_min -11
_diffrn_reflns_number 10447
_diffrn_reflns_theta_full 25.09
_diffrn_reflns_theta_max 25.09
_diffrn_reflns_theta_min 1.85
_exptl_absorpt_coefficient_mu 1.582
_exptl_absorpt_correction_T_max 0.6035
_exptl_absorpt_correction_T_min 0.4600
_exptl_absorpt_correction_type multi-scan
_exptl_absorpt_process_details 'Jacobson, R. (1998) Private communication'
_exptl_crystal_colour brown
_exptl_crystal_density_diffrn 2.099
_exptl_crystal_density_method 'not measured'
_exptl_crystal_description block
_exptl_crystal_F_000 3489
_exptl_crystal_size_max 0.18
_exptl_crystal_size_mid 0.15
_exptl_crystal_size_min 0.11
_refine_diff_density_max 1.216
_refine_diff_density_min -0.529
_refine_diff_density_rms 0.111
_refine_ls_extinction_method none
_refine_ls_goodness_of_fit_ref 1.050
_refine_ls_hydrogen_treatment constr
_refine_ls_matrix_type full
_refine_ls_number_parameters 192
_refine_ls_number_reflns 2183
_refine_ls_number_restraints 6
_refine_ls_restrained_S_all 1.073
_refine_ls_R_factor_all 0.0750
_refine_ls_R_factor_gt 0.0516
_refine_ls_shift/su_max 0.021
_refine_ls_shift/su_mean 0.002
_refine_ls_structure_factor_coef Fsqd
_refine_ls_weighting_details 'calc w=1/[\s^2^(Fo^2^)+(0.0933P)^2^+25.8238P] where P=(Fo^2^+2Fc^2^)/3'
_refine_ls_weighting_scheme calc
_refine_ls_wR_factor_gt 0.1416
_refine_ls_wR_factor_ref 0.1634
_reflns_number_gt 1542
_reflns_number_total 2183
_reflns_threshold_expression >2sigma(I)
_cod_data_source_file JSSC-2013-201-79.CIF
_cod_data_source_block 1
_cod_depositor_comments
;
The following automatic conversions were performed:

data item '_symmetry_cell_setting' value 'Trigonal' was changed to
'trigonal' in accordance with the built-in table derived from the CIF
Core dictionary named 'cif_core.dic' version 2.4.5 last updated on
2014-11-21.

Automatic conversion script
Id: cif_fix_values 8369 2020-08-20 11:38:08Z andrius 
;
_cod_original_cell_volume 5534.0(8)
_cod_original_sg_symbol_H-M R-3
_cod_original_formula_sum 'C18 H84 B18 N12 O67 V12 '
_cod_database_code 1562655

loop_
_symmetry_equiv_pos_as_xyz
'x, y, z'
'-y, x-y, z'
'-x+y, -x, z'
'x+2/3, y+1/3, z+1/3'
'-y+2/3, x-y+1/3, z+1/3'
'-x+y+2/3, -x+1/3, z+1/3'
'x+1/3, y+2/3, z+2/3'
'-y+1/3, x-y+2/3, z+2/3'
'-x+y+1/3, -x+2/3, z+2/3'
'-x, -y, -z'
'y, -x+y, -z'
'x-y, x, -z'
'-x+2/3, -y+1/3, -z+1/3'
'y+2/3, -x+y+1/3, -z+1/3'
'x-y+2/3, x+1/3, -z+1/3'
'-x+1/3, -y+2/3, -z+2/3'
'y+1/3, -x+y+2/3, -z+2/3'
'x-y+1/3, x+2/3, -z+2/3'

loop_
_atom_site_label
_atom_site_type_symbol
_atom_site_fract_x
_atom_site_fract_y
_atom_site_fract_z
_atom_site_U_iso_or_equiv
_atom_site_adp_type
_atom_site_occupancy
_atom_site_symmetry_multiplicity
_atom_site_calc_flag
_atom_site_refinement_flags
_atom_site_disorder_assembly
_atom_site_disorder_group
V1 V 1.14565(4) 0.99405(4) 0.13695(9) 0.0473(4) Uani 1 1 d . . .
V2 V 0.99670(4) 0.90068(4) 0.20904(8) 0.0460(3) Uani 1 1 d . . .
O1W O 1.0000 1.0000 0.0000 0.072(3) Uani 1 6 d S . .
O1 O 1.2047(2) 0.9897(2) 0.2049(4) 0.0623(12) Uani 1 1 d . . .
O2 O 1.17892(17) 0.99299(17) 0.0009(3) 0.0497(10) Uani 1 1 d . . .
O2W O 0.8950(5) 0.9085(5) 0.4411(7) 0.158(3) Uani 1 1 d . . .
O3 O 1.06682(17) 0.89910(17) 0.1214(3) 0.0486(10) Uani 1 1 d . . .
O4 O 0.9949(2) 0.8577(2) 0.3073(4) 0.0609(12) Uani 1 1 d . . .
O5 O 0.92266(17) 0.83010(17) 0.1243(3) 0.0483(10) Uani 1 1 d . . .
O6 O 0.92282(19) 0.92595(18) 0.2230(3) 0.0512(10) Uani 1 1 d . . .
O7 O 1.20663(18) 0.92843(19) -0.1221(4) 0.0569(12) Uani 1 1 d . . .
O8 O 1.12172(18) 0.86331(18) -0.0001(3) 0.0520(11) Uani 1 1 d . . .
O9 O 1.05470(19) 0.78233(19) 0.1223(4) 0.0608(12) Uani 1 1 d . . .
O10 O 0.9917(3) 0.6766(3) 0.2098(5) 0.0940(19) Uani 1 1 d U . .
H8A H 0.9621 0.6368 0.1903 0.141 Uiso 1 1 calc R . .
B1 B 1.1491(3) 0.9263(3) -0.0597(6) 0.0495(18) Uani 1 1 d . . .
B2 B 1.0599(3) 0.8409(3) 0.0586(6) 0.0512(18) Uani 1 1 d . . .
B3 B 0.9903(4) 0.7271(3) 0.1508(7) 0.066(2) Uani 1 1 d . . .
N1 N 1.2048(3) 0.8079(3) -0.0168(4) 0.0636(15) Uani 1 1 d . . .
H1C H 1.2217 0.8265 -0.0758 0.095 Uiso 1 1 calc R . .
H1D H 1.1659 0.8106 -0.0042 0.095 Uiso 1 1 calc R . .
H1E H 1.1939 0.7625 -0.0160 0.095 Uiso 1 1 calc R . .
N2 N 1.1883(5) 0.8430(4) 0.2010(6) 0.103(2) Uani 1 1 d . . .
H2C H 1.1450 0.8203 0.1724 0.123 Uiso 1 1 calc R . .
H2D H 1.2058 0.8903 0.1966 0.123 Uiso 0.50 1 calc PR . .
C1 C 1.2581(4) 0.8471(6) 0.0571(8) 0.097(3) Uani 1 1 d . . .
H1A H 1.3003 0.8442 0.0422 0.117 Uiso 1 1 calc R . .
H1B H 1.2712 0.8969 0.0532 0.117 Uiso 1 1 calc R . .
C2 C 1.2363(6) 0.8227(8) 0.1556(9) 0.127(4) Uani 1 1 d . . .
H2A H 1.2786 0.8406 0.1963 0.152 Uiso 1 1 calc R . .
H2B H 1.2132 0.7712 0.1559 0.152 Uiso 1 1 calc R . .
C3 C 1.1839(9) 0.8193(11) 0.3121(15) 0.219(10) Uani 1 1 d . . .
H3A H 1.1581 0.7678 0.3181 0.263 Uiso 1 1 calc R . .
H3B H 1.2311 0.8379 0.3401 0.263 Uiso 1 1 calc R . .

loop_
_atom_site_aniso_label
_atom_site_aniso_U_11
_atom_site_aniso_U_22
_atom_site_aniso_U_33
_atom_site_aniso_U_23
_atom_site_aniso_U_13
_atom_site_aniso_U_12
V1 0.0215(4) 0.0266(5) 0.0944(9) -0.0029(4) -0.0060(4) 0.0124(3)
V2 0.0272(5) 0.0260(5) 0.0853(8) 0.0034(4) -0.0016(4) 0.0137(4)
O1W 0.047(4) 0.047(4) 0.122(10) 0.000 0.000 0.0237(18)
O1 0.036(2) 0.051(2) 0.103(4) -0.001(2) -0.015(2) 0.0249(19)
O2 0.0241(16) 0.0268(17) 0.098(3) -0.0004(18) -0.0008(18) 0.0123(14)
O2W 0.188(9) 0.148(7) 0.166(8) 0.007(6) 0.004(6) 0.105(7)
O3 0.0242(17) 0.0255(17) 0.096(3) -0.0020(18) -0.0020(18) 0.0123(14)
O4 0.044(2) 0.040(2) 0.096(3) 0.012(2) -0.007(2) 0.0197(18)
O5 0.0262(17) 0.0233(16) 0.096(3) 0.0022(17) 0.0002(18) 0.0127(14)
O6 0.0317(18) 0.0294(18) 0.093(3) 0.0040(18) 0.0028(19) 0.0160(15)
O7 0.0298(18) 0.036(2) 0.108(4) 0.000(2) 0.014(2) 0.0191(16)
O8 0.0289(18) 0.0312(18) 0.103(3) 0.0028(19) 0.0035(19) 0.0202(16)
O9 0.038(2) 0.0318(19) 0.117(4) 0.013(2) -0.001(2) 0.0209(17)
O10 0.058(3) 0.052(3) 0.163(5) 0.037(3) -0.020(3) 0.021(2)
B1 0.024(3) 0.031(3) 0.096(6) -0.001(3) 0.003(3) 0.016(2)
B2 0.032(3) 0.026(3) 0.100(6) 0.002(3) 0.001(3) 0.017(2)
B3 0.051(4) 0.031(3) 0.117(7) 0.012(4) -0.006(4) 0.020(3)
N1 0.063(3) 0.064(3) 0.086(4) -0.002(3) 0.003(3) 0.048(3)
N2 0.127(7) 0.110(6) 0.076(5) -0.015(4) -0.008(4) 0.063(5)
C1 0.065(5) 0.120(8) 0.112(8) -0.003(6) -0.004(5) 0.050(5)
C2 0.115(8) 0.198(13) 0.115(9) -0.019(8) -0.036(7) 0.113(9)
C3 0.151(13) 0.28(2) 0.31(2) 0.123(19) 0.032(13) 0.169(15)

loop_
_atom_type_symbol
_atom_type_description
_atom_type_scat_dispersion_real
_atom_type_scat_dispersion_imag
_atom_type_scat_source
C C 0.0033 0.0016 'International Tables Vol C Tables 4.2.6.8 and 6.1.1.4'
H H 0.0000 0.0000 'International Tables Vol C Tables 4.2.6.8 and 6.1.1.4'
B B 0.0013 0.0007 'International Tables Vol C Tables 4.2.6.8 and 6.1.1.4'
N N 0.0061 0.0033 'International Tables Vol C Tables 4.2.6.8 and 6.1.1.4'
O O 0.0106 0.0060 'International Tables Vol C Tables 4.2.6.8 and 6.1.1.4'
V V 0.3005 0.5294 'International Tables Vol C Tables 4.2.6.8 and 6.1.1.4'
Co Co 0.3494 0.9721 'International Tables Vol C Tables 4.2.6.8 and 6.1.1.4'

loop_
_geom_angle_atom_site_label_1
_geom_angle_atom_site_label_2
_geom_angle_atom_site_label_3
_geom_angle
_geom_angle_site_symmetry_1
_geom_angle_site_symmetry_3
O1 V1 O3 107.86(18) . .
O1 V1 O5 109.16(18) . 2_765
O3 V1 O5 141.14(15) . 2_765
O1 V1 O6 108.7(2) . 2_765
O3 V1 O6 78.81(15) . 2_765
O5 V1 O6 78.59(15) 2_765 2_765
O1 V1 O2 103.2(2) . .
O3 V1 O2 91.07(16) . .
O5 V1 O2 91.71(16) 2_765 .
O6 V1 O2 148.08(16) 2_765 .
O1 V1 V2 113.04(17) . .
O3 V1 V2 39.60(11) . .
O5 V1 V2 112.44(11) 2_765 .
O6 V1 V2 39.22(10) 2_765 .
O2 V1 V2 124.87(11) . .
O1 V1 V2 114.85(17) . 2_765
O3 V1 V2 112.21(11) . 2_765
O5 V1 V2 39.24(11) 2_765 2_765
O6 V1 V2 39.35(10) 2_765 2_765
O2 V1 V2 124.52(10) . 2_765
V2 V1 V2 75.33(4) . 2_765
O4 V2 O6 107.4(2) . 2_765
O4 V2 O6 107.1(2) . .
O6 V2 O6 94.6(2) 2_765 .
O4 V2 O3 106.9(2) . .
O6 V2 O3 79.30(16) 2_765 .
O6 V2 O3 145.70(18) . .
O4 V2 O5 105.26(18) . .
O6 V2 O5 147.13(18) 2_765 .
O6 V2 O5 78.92(15) . .
O3 V2 O5 88.15(16) . .
O4 V2 V1 111.57(14) . .
O6 V2 V1 40.34(12) 2_765 .
O6 V2 V1 127.16(11) . .
O3 V2 V1 38.98(10) . .
O5 V2 V1 121.64(12) . .
O4 V2 V1 111.21(14) . 3_675
O6 V2 V1 126.88(11) 2_765 3_675
O6 V2 V1 39.96(12) . 3_675
O3 V2 V1 120.52(12) . 3_675
O5 V2 V1 38.96(10) . 3_675
V1 V2 V1 136.88(5) . 3_675
B2 O2 B1 113.4(5) 12_655 .
B2 O2 V1 121.9(3) 12_655 .
B1 O2 V1 122.5(3) . .
B2 O3 V1 129.8(3) . .
B2 O3 V2 128.8(3) . .
V1 O3 V2 101.42(17) . .
B1 O5 V1 129.7(3) 11_565 3_675
B1 O5 V2 128.2(3) 11_565 .
V1 O5 V2 101.81(17) 3_675 .
V2 O6 V2 143.1(2) 3_675 .
V2 O6 V1 100.43(17) 3_675 3_675
V2 O6 V1 100.68(17) . 3_675
B3 O7 B1 121.8(4) 12_655 .
B2 O8 B1 120.8(4) . .
B3 O9 B2 121.3(5) . .
B3 O10 H8A 109.5 . .
O8 B1 O5 110.3(4) . 12_655
O8 B1 O7 106.9(4) . .
O5 B1 O7 108.8(6) 12_655 .
O8 B1 O2 112.4(6) . .
O5 B1 O2 108.9(4) 12_655 .
O7 B1 O2 109.4(4) . .
O8 B2 O3 111.1(4) . .
O8 B2 O9 105.8(4) . .
O3 B2 O9 109.0(6) . .
O8 B2 O2 113.1(6) . 11_565
O3 B2 O2 108.1(4) . 11_565
O9 B2 O2 109.6(4) . 11_565
O7 B3 O9 122.1(6) 11_565 .
O7 B3 O10 121.4(6) 11_565 .
O9 B3 O10 116.5(6) . .
C1 N1 H1C 109.5 . .
C1 N1 H1D 109.5 . .
H1C N1 H1D 109.5 . .
C1 N1 H1E 109.5 . .
H1C N1 H1E 109.5 . .
H1D N1 H1E 109.5 . .
C2 N2 C3 104.0(8) . .
C2 N2 H2C 111.0 . .
C3 N2 H2C 111.0 . .
C2 N2 H2D 111.0 . .
C3 N2 H2D 111.0 . .
H2C N2 H2D 109.0 . .
C2 C1 N1 114.4(8) . .
C2 C1 H1A 108.6 . .
N1 C1 H1A 108.7 . .
C2 C1 H1B 108.7 . .
N1 C1 H1B 108.7 . .
H1A C1 H1B 107.6 . .
C1 C2 N2 116.1(9) . .
C1 C2 H2A 108.3 . .
N2 C2 H2A 108.3 . .
C1 C2 H2B 108.3 . .
N2 C2 H2B 108.3 . .
H2A C2 H2B 107.4 . .
C3 C3 N2 103.0(14) 16_765 .
C3 C3 H3A 111.2 16_765 .
N2 C3 H3A 111.2 . .
C3 C3 H3B 111.1 16_765 .
N2 C3 H3B 111.2 . .
H3A C3 H3B 109.1 . .

loop_
_geom_bond_atom_site_label_1
_geom_bond_atom_site_label_2
_geom_bond_distance
_geom_bond_site_symmetry_2
V1 O1 1.620(4) .
V1 O3 1.920(3) .
V1 O5 1.935(3) 2_765
V1 O6 1.969(4) 2_765
V1 O2 1.990(4) .
V1 V2 2.9915(12) .
V1 V2 3.0126(12) 2_765
V2 O4 1.618(4) .
V2 O6 1.923(3) 2_765
V2 O6 1.944(3) .
V2 O3 1.946(4) .
V2 O5 1.947(4) .
V2 V1 3.0126(12) 3_675
O2 B2 1.500(8) 12_655
O2 B1 1.500(7) .
O3 B2 1.467(8) .
O5 B1 1.477(8) 11_565
O5 V1 1.935(3) 3_675
O6 V2 1.923(3) 3_675
O6 V1 1.969(4) 3_675
O7 B3 1.346(8) 12_655
O7 B1 1.490(7) .
O8 B2 1.421(8) .
O8 B1 1.437(8) .
O9 B3 1.365(8) .
O9 B2 1.495(7) .
O10 B3 1.370(8) .
O10 H8A 0.8200 .
B1 O5 1.477(8) 12_655
B2 O2 1.500(8) 11_565
B3 O7 1.346(8) 11_565
N1 C1 1.444(10) .
N1 H1C 0.8900 .
N1 H1D 0.8900 .
N1 H1E 0.8900 .
N2 C2 1.455(12) .
N2 C3 1.583(18) .
N2 H2C 0.9000 .
N2 H2D 0.9000 .
C1 C2 1.432(14) .
C1 H1A 0.9700 .
C1 H1B 0.9700 .
C2 H2A 0.9700 .
C2 H2B 0.9700 .
C3 C3 1.31(3) 16_765
C3 H3A 0.9700 .
C3 H3B 0.9700 .
